data_4002913
loop_
_publ_author_name
'Zhao, Jing'
'Hao, Shiqiang'
'Islam, Saiful M.'
'Chen, Haijie'
'Tan, Gangjian'
'Ma, Shulan'
'Wolverton, Christopher'
'Kanatzidis, Mercouri G.'

_publ_section_title
;
 Six Quaternary Chalcogenides of the Pavonite Homologous Series with
 Ultralow Lattice Thermal Conductivity
;
_journal_issue 9
_journal_name_full 'Chemistry of Materials'
_journal_page_first 3430
_journal_paper_doi 10.1021/acs.chemmater.9b00585
_journal_volume 31
_journal_year 2019
_chemical_formula_moiety '0.5(Bi6 In2 Pb2 S14)'
_chemical_formula_sum 'Bi3 In Pb S7'
_chemical_formula_weight 1173.37
_space_group_crystal_system monoclinic
_space_group_IT_number 12
_space_group_name_Hall '-C 2y'
_space_group_name_H-M_alt 'C 1 2/m 1'
_symmetry_space_group_name_Hall '-C 2y'
_symmetry_space_group_name_H-M 'C 1 2/m 1'
_atom_sites_solution_primary direct
_atom_sites_solution_secondary difmap
_audit_creation_date 2018-01-09
_audit_creation_method
;
Olex2 1.2
(compiled 2017.08.10 svn.r3458 for OlexSys, GUI svn.r5381)
;
_cell_angle_alpha 90.00
_cell_angle_beta 104.23
_cell_angle_gamma 90.00
_cell_formula_units_Z 2
_cell_length_a 13.014
_cell_length_b 3.991
_cell_length_c 12.003
_cell_measurement_reflns_used 2370
_cell_measurement_temperature 293(2)
_cell_measurement_theta_max 29.44
_cell_measurement_theta_min 3.01
_cell_volume 604.294
_computing_molecular_graphics 'Olex2 (Dolomanov et al., 2009)'
_computing_publication_material 'Olex2 (Dolomanov et al., 2009)'
_computing_structure_refinement 'XL (Sheldrick, 2008)'
_computing_structure_solution 'SHELXS-97 (Sheldrick, 1990)'
_diffrn_ambient_temperature 293(2)
_diffrn_measured_fraction_theta_full 0.982
_diffrn_measured_fraction_theta_max 0.982
_diffrn_measurement_device_type 'STOE IPDS 2'
_diffrn_radiation_monochromator graphite
_diffrn_radiation_type MoK\a
_diffrn_radiation_wavelength 0.71069
_diffrn_reflns_av_R_equivalents 0.0362
_diffrn_reflns_av_unetI/netI 0.0236
_diffrn_reflns_limit_h_max 15
_diffrn_reflns_limit_h_min -15
_diffrn_reflns_limit_k_max 4
_diffrn_reflns_limit_k_min -4
_diffrn_reflns_limit_l_max 12
_diffrn_reflns_limit_l_min -14
_diffrn_reflns_number 4638
_diffrn_reflns_theta_full 24.99
_diffrn_reflns_theta_max 24.99
_diffrn_reflns_theta_min 3.23
_diffrn_source 'fine-focus sealed tube'
_exptl_absorpt_coefficient_mu 60.455
_exptl_crystal_density_diffrn 6.449
_exptl_crystal_density_method 'not measured'
_exptl_crystal_description chunk
_exptl_crystal_F_000 984
_refine_diff_density_max 3.963
_refine_diff_density_min -2.489
_refine_diff_density_rms 0.454
_refine_ls_extinction_method none
_refine_ls_goodness_of_fit_ref 1.095
_refine_ls_hydrogen_treatment undef
_refine_ls_matrix_type full
_refine_ls_number_parameters 39
_refine_ls_number_reflns 604
_refine_ls_number_restraints 0
_refine_ls_restrained_S_all 1.095
_refine_ls_R_factor_all 0.0345
_refine_ls_R_factor_gt 0.0342
_refine_ls_shift/su_max 0.000
_refine_ls_shift/su_mean 0.000
_refine_ls_structure_factor_coef Fsqd
_refine_ls_weighting_details 'calc w=1/[\s^2^(Fo^2^)+(0.0612P)^2^+39.7399P] where P=(Fo^2^+2Fc^2^)/3'
_refine_ls_weighting_scheme calc
_refine_ls_wR_factor_gt 0.0983
_refine_ls_wR_factor_ref 0.0986
_reflns_number_gt 597
_reflns_number_total 604
_reflns_threshold_expression >2sigma(I)
_cod_data_source_file cm9b00585_si_003.cif
_cod_data_source_block jz1266a_0m-jana
_cod_depositor_comments 'Adding full bibliography for 4002910--4002915.cif.'
_cod_original_cell_volume 604.3
_cod_database_code 4002913
_olex2_refinement_description
;
1. Shared sites
{Bi2, In2}
{Bi3, In3, Pb3}
{Bi1, Pb1}
2. Uiso/Uaniso restraints and constraints
Uanis(Bi2) = Uanis(In2)
Uanis(Bi3) = Uanis(In3) = Uanis(Pb3)
Uanis(Bi1) = Uanis(Pb1)
3. Others
 Fixed Sof: Bi1(0.36) Pb1(0.14) Bi2(0.05) In2(0.2) Bi3(0.34) Pb3(0.11) In3(0.05)
;
_olex2_submission_special_instructions 'No special instructions were received'

loop_
_space_group_symop_id
_space_group_symop_operation_xyz
1 'x, y, z'
2 '-x, y, -z'
3 'x+1/2, y+1/2, z'
4 '-x+1/2, y+1/2, -z'
5 '-x, -y, -z'
6 'x, -y, z'
7 '-x+1/2, -y+1/2, -z'
8 'x+1/2, -y+1/2, z'

loop_
_atom_site_label
_atom_site_type_symbol
_atom_site_fract_x
_atom_site_fract_y
_atom_site_fract_z
_atom_site_U_iso_or_equiv
_atom_site_adp_type
_atom_site_occupancy
_atom_site_calc_flag
_atom_site_site_symmetry_order
_atom_site_refinement_flags_posn
_atom_site_refinement_flags_adp
_atom_site_refinement_flags_occupancy
Bi1 Bi 0.62273(5) 0.5000 0.93050(5) 0.0180(3) Uani 0.72 d 2 S T P
Pb1 Pb 0.62273(5) 0.5000 0.93050(5) 0.0180(3) Uani 0.28 d 2 S T P
Bi2 Bi 0.5000 0.5000 0.5000 0.0165(4) Uani 0.20 d 4 S T P
In2 In 0.5000 0.5000 0.5000 0.0165(4) Uani 0.80 d 4 S T P
Bi3 Bi 0.32222(6) 1.0000 0.67381(7) 0.0283(3) Uani 0.68 d 2 S T P
Pb3 Pb 0.32222(6) 1.0000 0.67381(7) 0.0283(3) Uani 0.22 d 2 S T P
In3 In 0.32222(6) 1.0000 0.67381(7) 0.0283(3) Uani 0.10 d 2 S T P
S4 S 0.6480(3) 1.0000 0.5436(3) 0.0149(8) Uani 1 d 2 S T P
S5 S 0.4717(4) 0.5000 0.7065(4) 0.0204(9) Uani 1 d 2 S T P
S6 S 0.7604(3) 0.5000 1.1403(3) 0.0170(9) Uani 1 d 2 S T P
S7 S 0.5000 0.0000 1.0000 0.063(4) Uani 1 d 4 S T P

loop_
_atom_site_aniso_label
_atom_site_aniso_U_11
_atom_site_aniso_U_22
_atom_site_aniso_U_33
_atom_site_aniso_U_23
_atom_site_aniso_U_13
_atom_site_aniso_U_12
Bi1 0.0195(4) 0.0145(4) 0.0203(4) 0.000 0.0058(3) 0.000
Pb1 0.0195(4) 0.0145(4) 0.0203(4) 0.000 0.0058(3) 0.000
Bi2 0.0177(7) 0.0172(8) 0.0161(7) 0.000 0.0072(6) 0.000
In2 0.0177(7) 0.0172(8) 0.0161(7) 0.000 0.0072(6) 0.000
Bi3 0.0324(5) 0.0122(4) 0.0443(5) 0.000 0.0169(4) 0.000
Pb3 0.0324(5) 0.0122(4) 0.0443(5) 0.000 0.0169(4) 0.000
In3 0.0324(5) 0.0122(4) 0.0443(5) 0.000 0.0169(4) 0.000
S4 0.0152(19) 0.016(2) 0.0131(18) 0.000 0.0032(15) 0.000
S5 0.023(2) 0.017(2) 0.017(2) 0.000 -0.0018(17) 0.000
S6 0.022(2) 0.016(2) 0.0131(19) 0.000 0.0060(16) 0.000
S7 0.064(6) 0.013(4) 0.144(11) 0.000 0.084(7) 0.000

loop_
_atom_type_symbol
_atom_type_description
_atom_type_scat_dispersion_real
_atom_type_scat_dispersion_imag
_atom_type_scat_source
Bi Bi -4.1077 10.2566 'International Tables Vol C Tables 4.2.6.8 and 6.1.1.4'
In In -0.7276 1.3100 'International Tables Vol C Tables 4.2.6.8 and 6.1.1.4'
Pb Pb -3.3944 10.1111 'International Tables Vol C Tables 4.2.6.8 and 6.1.1.4'
S S 0.1246 0.1234 'International Tables Vol C Tables 4.2.6.8 and 6.1.1.4'

loop_
_geom_angle_atom_site_label_1
_geom_angle_atom_site_label_2
_geom_angle_atom_site_label_3
_geom_angle
_geom_angle_site_symmetry_1
_geom_angle_site_symmetry_3
S6 Bi1 S5 90.77(11) 7_657 .
S6 Bi1 S5 179.06(13) . .
S6 Bi1 S5 90.77(11) 7_667 .
S6 Bi1 S6 92.32(13) 7_667 7_657
S6 Bi1 S6 89.88(10) . 7_657
S6 Bi1 S6 89.88(10) . 7_667
S6 Bi1 S7 178.74(8) 7_657 1_565
S6 Bi1 S7 91.04(6) . .
S6 Bi1 S7 88.54(6) 7_667 1_565
S6 Bi1 S7 178.74(8) 7_667 .
S6 Bi1 S7 88.54(6) 7_657 .
S6 Bi1 S7 91.04(6) . 1_565
S7 Bi1 S5 88.30(7) 1_565 .
S7 Bi1 S5 88.30(7) . .
S7 Bi1 S7 90.582(18) . 1_565
S4 Bi2 S4 86.21(13) . 5_676
S4 Bi2 S4 180.0 1_545 5_676
S4 Bi2 S4 93.79(13) 5_666 5_676
S4 Bi2 S4 86.21(13) 5_666 1_545
S4 Bi2 S4 180.00(13) . 5_666
S4 Bi2 S4 93.79(13) . 1_545
S5 Bi2 S4 94.34(11) 5_666 5_666
S5 Bi2 S4 94.34(11) . .
S5 Bi2 S4 85.66(11) . 5_676
S5 Bi2 S4 85.66(11) 5_666 1_545
S5 Bi2 S4 94.34(11) 5_666 5_676
S5 Bi2 S4 85.66(11) . 5_666
S5 Bi2 S4 94.34(11) . 1_545
S5 Bi2 S4 85.66(11) 5_666 .
S5 Bi2 S5 180.000(1) 5_666 .
S4 Bi3 S5 82.80(11) 5_676 .
S4 Bi3 S5 82.80(11) 5_676 1_565
S5 Bi3 S5 93.17(14) 1_565 .
Bi2 S4 Bi2 93.79(13) . 1_565
Bi2 S4 In2 93.79(13) . 1_565
In2 S4 Bi2 0.0 1_565 1_565
Bi3 S4 Bi2 94.35(10) 5_676 1_565
Bi3 S4 Bi2 94.34(10) 5_676 .
Bi3 S4 In2 94.35(10) 5_676 1_565
Pb3 S4 Bi2 94.34(10) 5_676 .
Pb3 S4 Bi2 94.35(10) 5_676 1_565
Pb3 S4 In2 94.35(10) 5_676 1_565
Pb3 S4 Bi3 0.000(5) 5_676 5_676
In3 S4 Bi2 94.35(10) 5_676 1_565
In3 S4 Bi2 94.34(10) 5_676 .
In3 S4 In2 94.35(10) 5_676 1_565
In3 S4 Bi3 0.000(5) 5_676 5_676
In3 S4 Pb3 0.000(5) 5_676 5_676
Bi2 S5 Bi1 131.29(18) . .
Bi2 S5 Bi3 97.20(11) . .
Bi2 S5 Bi3 97.20(11) . 1_545
Bi2 S5 Pb3 97.20(11) . 1_545
Bi2 S5 In3 97.20(11) . 1_545
Bi3 S5 Bi1 115.15(11) 1_545 .
Bi3 S5 Bi1 115.15(11) . .
Bi3 S5 Bi3 93.17(14) 1_545 .
Pb3 S5 Bi1 115.15(11) 1_545 .
Pb3 S5 Bi3 93.17(14) 1_545 .
Pb3 S5 Bi3 0.00(3) 1_545 1_545
In3 S5 Bi1 115.15(11) 1_545 .
In3 S5 Bi3 93.17(14) 1_545 .
In3 S5 Bi3 0.00(3) 1_545 1_545
In3 S5 Pb3 0.00(3) 1_545 1_545
Bi1 S6 Bi1 90.12(10) . 7_657
Bi1 S6 Bi1 90.12(10) . 7_667
Bi1 S6 Bi1 92.32(13) 7_667 7_657
Bi1 S6 Pb1 90.12(10) . 7_657
Bi1 S6 Pb1 0.00(2) 7_657 7_657
Bi1 S6 Pb1 92.32(13) 7_667 7_657
Bi1 S6 Pb1 90.12(10) . 7_667
Pb1 S6 Bi1 92.32(13) 7_667 7_657
Pb1 S6 Bi1 0.00(2) 7_667 7_667
Pb1 S6 Pb1 92.32(13) 7_667 7_657
Bi1 S7 Bi1 180.0 . 5_657
Bi1 S7 Bi1 89.418(18) . 5_667
Bi1 S7 Bi1 180.00(2) 1_545 5_667
Bi1 S7 Bi1 90.582(18) 5_657 5_667
Bi1 S7 Bi1 90.582(18) . 1_545
Bi1 S7 Bi1 89.418(18) 1_545 5_657
Bi1 S7 Pb1 90.582(18) . 1_545
Bi1 S7 Pb1 180.0 . 5_657
Bi1 S7 Pb1 90.582(18) 5_657 5_667
Bi1 S7 Pb1 89.418(18) . 5_667
Bi1 S7 Pb1 180.00(2) 1_545 5_667
Bi1 S7 Pb1 89.418(18) 1_545 5_657
Pb1 S7 Bi1 89.418(18) 1_545 5_657
Pb1 S7 Bi1 90.582(18) 5_657 5_667
Pb1 S7 Bi1 0.00(3) 5_667 5_667
Pb1 S7 Bi1 0.0 1_545 1_545
Pb1 S7 Bi1 180.00(2) 1_545 5_667
Pb1 S7 Bi1 0.00(2) 5_657 5_657
Pb1 S7 Pb1 89.418(18) 1_545 5_657
Pb1 S7 Pb1 180.00(2) 1_545 5_667
Pb1 S7 Pb1 90.582(18) 5_657 5_667

loop_
_geom_bond_atom_site_label_1
_geom_bond_atom_site_label_2
_geom_bond_distance
_geom_bond_site_symmetry_2
Bi1 S5 2.914(4) .
Bi1 S6 2.708(4) .
Bi1 S6 2.767(3) 7_667
Bi1 S6 2.767(3) 7_657
Bi1 S7 2.8079(4) .
Bi1 S7 2.8079(4) 1_565
Bi2 S4 2.733(3) 5_666
Bi2 S4 2.733(3) 5_676
Bi2 S4 2.733(3) 1_545
Bi2 S4 2.733(3) .
Bi2 S5 2.594(5) .
Bi2 S5 2.594(5) 5_666
Bi3 S4 2.731(4) 5_676
Bi3 S5 2.747(3) .
Bi3 S5 2.747(3) 1_565
S4 Bi2 2.733(3) 1_565
S4 In2 2.733(3) 1_565
S4 Bi3 2.731(4) 5_676
S4 Pb3 2.731(4) 5_676
S4 In3 2.731(4) 5_676
S5 Bi3 2.747(3) 1_545
S5 Pb3 2.747(3) 1_545
S5 In3 2.747(3) 1_545
S6 Bi1 2.767(3) 7_667
S6 Bi1 2.767(3) 7_657
S6 Pb1 2.767(3) 7_667
S6 Pb1 2.767(3) 7_657
S7 Bi1 2.8079(4) 5_667
S7 Bi1 2.8079(4) 5_657
S7 Bi1 2.8079(4) 1_545
S7 Pb1 2.8079(4) 1_545
S7 Pb1 2.8079(4) 5_657
S7 Pb1 2.8079(4) 5_667
